data_7037302
loop_
_publ_author_name
'Kondrashov, Mikhail'
'Provost, David'
'Wendt, Ola F.'

_publ_section_title
;
 Regioselectivity in C-H activation: reagent control in cyclometallation
 of 2-(1-naphthyl)-pyridine.
;
_journal_issue 2
_journal_name_full 'Dalton transactions (Cambridge, England : 2003)'
_journal_page_first 525
_journal_page_last 531
_journal_paper_doi 10.1039/c5dt04068j
_journal_volume 45
_journal_year 2015
_chemical_formula_moiety 'C15 H10 B F2 N'
_chemical_formula_sum 'C15 H10 B F2 N'
_chemical_formula_weight 253.05
_chemical_name_systematic (naphtylpyridine)borondifluoride
_space_group_crystal_system monoclinic
_space_group_IT_number 14
_space_group_name_Hall '-P 2ybc'
_space_group_name_H-M_alt 'P 1 21/c 1'
_symmetry_space_group_name_Hall '-P 2ybc'
_symmetry_space_group_name_H-M 'P 1 21/c 1'
_atom_sites_solution_hydrogens geom
_audit_creation_method SHELXL-2014/7
_audit_update_record
;
2015-06-01 deposited with the CCDC.
2015-11-15 downloaded from the CCDC.
;
_cell_angle_alpha 90
_cell_angle_beta 111.383(7)
_cell_angle_gamma 90
_cell_formula_units_Z 4
_cell_length_a 7.9355(5)
_cell_length_b 19.5025(11)
_cell_length_c 8.0301(5)
_cell_measurement_reflns_used 4115
_cell_measurement_temperature 293(2)
_cell_measurement_theta_max 29.9660
_cell_measurement_theta_min 2.7186
_cell_volume 1157.21(13)
_computing_cell_refinement
;
CrysAlisPro, Agilent Technologies,
Version 1.171.35.19 (release 27-10-2011 CrysAlis171 .NET)
(compiled Oct 27 2011,15:02:11)
;
_computing_data_collection
;
CrysAlisPro, Agilent Technologies,
Version 1.171.35.19 (release 27-10-2011 CrysAlis171 .NET)
(compiled Oct 27 2011,15:02:11)
;
_computing_data_reduction
;
CrysAlisPro, Agilent Technologies,
Version 1.171.35.19 (release 27-10-2011 CrysAlis171 .NET)
(compiled Oct 27 2011,15:02:11)
;
_computing_structure_refinement 'SHELXL-2014/7 (Sheldrick, 2014)'
_computing_structure_solution 'SHELXS-97 (Sheldrick, 1990)'
_diffrn_ambient_temperature 293(2)
_diffrn_detector_area_resol_mean 16.1829
_diffrn_measured_fraction_theta_full 1.000
_diffrn_measured_fraction_theta_max 1.000
_diffrn_measurement_device_type 'Xcalibur, Sapphire3'
_diffrn_measurement_method '\w scans'
_diffrn_radiation_monochromator graphite
_diffrn_radiation_source 'Enhance (Mo) X-ray Source'
_diffrn_radiation_type MoK\a
_diffrn_radiation_wavelength 0.71073
_diffrn_reflns_av_R_equivalents 0.0210
_diffrn_reflns_av_unetI/netI 0.0142
_diffrn_reflns_laue_measured_fraction_full 1.000
_diffrn_reflns_laue_measured_fraction_max 1.000
_diffrn_reflns_limit_h_max 11
_diffrn_reflns_limit_h_min -11
_diffrn_reflns_limit_k_max 27
_diffrn_reflns_limit_k_min -27
_diffrn_reflns_limit_l_max 11
_diffrn_reflns_limit_l_min -11
_diffrn_reflns_number 16901
_diffrn_reflns_point_group_measured_fraction_full 1.000
_diffrn_reflns_point_group_measured_fraction_max 1.000
_diffrn_reflns_theta_full 25.000
_diffrn_reflns_theta_max 30.033
_diffrn_reflns_theta_min 2.757
_exptl_absorpt_coefficient_mu 0.106
_exptl_absorpt_correction_T_max 1.00000
_exptl_absorpt_correction_T_min 0.78291
_exptl_absorpt_correction_type multi-scan
_exptl_absorpt_process_details
;
CrysAlisPro, Agilent Technologies,
Version 1.171.35.19 (release 27-10-2011 CrysAlis171 .NET)
(compiled Oct 27 2011,15:02:11)
Empirical absorption correction using spherical harmonics,
 implemented in SCALE3 ABSPACK scaling algorithm.
;
_exptl_crystal_colour colourless
_exptl_crystal_density_diffrn 1.452
_exptl_crystal_description block
_exptl_crystal_F_000 520
_exptl_crystal_recrystallization_method 'Re-crystallisation from solvent: DCM-pentane'
_exptl_crystal_size_max 0.2
_exptl_crystal_size_mid 0.1
_exptl_crystal_size_min 0.1
_refine_diff_density_max 0.276
_refine_diff_density_min -0.235
_refine_diff_density_rms 0.047
_refine_ls_extinction_method none
_refine_ls_goodness_of_fit_ref 1.049
_refine_ls_hydrogen_treatment constr
_refine_ls_matrix_type full
_refine_ls_number_parameters 172
_refine_ls_number_reflns 3388
_refine_ls_number_restraints 1
_refine_ls_restrained_S_all 1.048
_refine_ls_R_factor_all 0.0589
_refine_ls_R_factor_gt 0.0495
_refine_ls_shift/su_max 0.000
_refine_ls_shift/su_mean 0.000
_refine_ls_structure_factor_coef Fsqd
_refine_ls_weighting_details 'w=1/[\s^2^(Fo^2^)+(0.0677P)^2^+0.2195P] where P=(Fo^2^+2Fc^2^)/3'
_refine_ls_weighting_scheme calc
_refine_ls_wR_factor_gt 0.1314
_refine_ls_wR_factor_ref 0.1392
_reflns_Friedel_coverage 0.000
_reflns_number_gt 2833
_reflns_number_total 3388
_reflns_threshold_expression 'I > 2\s(I)'
_cod_data_source_file c5dt04068j2.cif
_cod_data_source_block shelx
_cod_depositor_comments 'Adding full bibliography for 7037301--7037302.cif.'
_cod_database_code 7037302
_shelx_shelxl_version_number 2014/7
_shelx_space_group_comment
;
The symmetry employed for this shelxl refinement is uniquely defined
by the following loop, which should always be used as a source of
symmetry information in preference to the above space-group names.
They are only intended as comments.
;

loop_
_space_group_symop_operation_xyz
'x, y, z'
'-x, y+1/2, -z+1/2'
'-x, -y, -z'
'x, -y-1/2, z-1/2'

loop_
_atom_site_label
_atom_site_type_symbol
_atom_site_fract_x
_atom_site_fract_y
_atom_site_fract_z
_atom_site_U_iso_or_equiv
_atom_site_adp_type
_atom_site_occupancy
_atom_site_site_symmetry_order
_atom_site_calc_flag
_atom_site_refinement_flags_posn
_atom_site_refinement_flags_adp
B1 B 0.29126(17) 0.42882(7) 0.77472(18) 0.0377(3) Uani 1 1 d . .
F1 F 0.41978(10) 0.46485(4) 0.72798(13) 0.0579(3) Uani 1 1 d . .
F2 F 0.37210(11) 0.40773(4) 0.95360(10) 0.0549(2) Uani 1 1 d . .
N1 N 0.14031(12) 0.48348(5) 0.77489(12) 0.0347(2) Uani 1 1 d . .
C1 C 0.20564(19) 0.54184(6) 0.86632(18) 0.0456(3) Uani 1 1 d . .
H1 H 0.3301 0.5489 0.9129 0.055 Uiso 1 1 calc R U
C2 C 0.0942(2) 0.59095(7) 0.89263(19) 0.0548(4) Uani 1 1 d . .
H2 H 0.1418 0.6310 0.9547 0.066 Uiso 1 1 calc R U
C3 C -0.0889(2) 0.57958(7) 0.8253(2) 0.0566(4) Uani 1 1 d . .
H3 H -0.1673 0.6116 0.8438 0.068 Uiso 1 1 calc R U
C4 C -0.15590(18) 0.52081(7) 0.73066(19) 0.0505(3) Uani 1 1 d . .
H4 H -0.2802 0.5134 0.6844 0.061 Uiso 1 1 calc R U
C5 C -0.04054(15) 0.47179(6) 0.70244(15) 0.0359(2) Uani 1 1 d . .
C6 C -0.10869(15) 0.40905(6) 0.59563(15) 0.0386(3) Uani 1 1 d . .
C7 C -0.29327(19) 0.39801(9) 0.5179(2) 0.0587(4) Uani 1 1 d . .
H7 H -0.3726 0.4289 0.5390 0.070 Uiso 1 1 calc R U
C8 C -0.3628(2) 0.34087(11) 0.4077(3) 0.0740(5) Uani 1 1 d . .
H8 H -0.4874 0.3348 0.3560 0.089 Uiso 1 1 calc R U
C9 C -0.2517(3) 0.29460(9) 0.3757(2) 0.0683(5) Uani 1 1 d . .
H9 H -0.3006 0.2574 0.3012 0.082 Uiso 1 1 calc R U
C10 C -0.0625(2) 0.30207(7) 0.45400(17) 0.0504(3) Uani 1 1 d . .
C11 C 0.0565(3) 0.25387(8) 0.4257(2) 0.0658(5) Uani 1 1 d . U
H11 H 0.0093 0.2161 0.3529 0.079 Uiso 1 1 calc R U
C12 C 0.2387(3) 0.26137(8) 0.5026(2) 0.0656(4) Uani 1 1 d . U
H12 H 0.3155 0.2290 0.4830 0.079 Uiso 1 1 calc R U
C13 C 0.3102(2) 0.31843(7) 0.6119(2) 0.0527(3) Uani 1 1 d . .
H13 H 0.4352 0.3232 0.6640 0.063 Uiso 1 1 calc R U
C14 C 0.20169(16) 0.36757(6) 0.64451(15) 0.0370(2) Uani 1 1 d . .
C15 C 0.01149(16) 0.36020(6) 0.56541(15) 0.0372(2) Uani 1 1 d . .

loop_
_atom_site_aniso_label
_atom_site_aniso_U_11
_atom_site_aniso_U_22
_atom_site_aniso_U_33
_atom_site_aniso_U_23
_atom_site_aniso_U_13
_atom_site_aniso_U_12
B1 0.0303(5) 0.0384(6) 0.0446(7) 0.0012(5) 0.0140(5) 0.0016(4)
F1 0.0433(4) 0.0522(5) 0.0882(6) -0.0042(4) 0.0360(4) -0.0084(3)
F2 0.0493(4) 0.0567(5) 0.0451(4) 0.0014(3) 0.0011(3) 0.0063(3)
N1 0.0352(5) 0.0348(4) 0.0354(5) 0.0008(3) 0.0144(4) 0.0000(3)
C1 0.0500(7) 0.0412(6) 0.0443(6) -0.0045(5) 0.0157(5) -0.0040(5)
C2 0.0807(10) 0.0392(6) 0.0491(7) -0.0040(5) 0.0293(7) 0.0027(6)
C3 0.0710(10) 0.0499(7) 0.0590(8) 0.0080(6) 0.0357(8) 0.0215(7)
C4 0.0437(7) 0.0550(8) 0.0579(8) 0.0094(6) 0.0246(6) 0.0131(6)
C5 0.0345(5) 0.0394(5) 0.0366(5) 0.0084(4) 0.0163(4) 0.0029(4)
C6 0.0343(5) 0.0439(6) 0.0374(6) 0.0065(4) 0.0128(4) -0.0051(4)
C7 0.0367(6) 0.0704(9) 0.0665(9) 0.0055(7) 0.0157(6) -0.0097(6)
C8 0.0477(8) 0.0929(13) 0.0705(11) -0.0017(9) 0.0088(7) -0.0336(9)
C9 0.0769(11) 0.0707(10) 0.0526(8) -0.0108(7) 0.0180(8) -0.0393(9)
C10 0.0680(8) 0.0459(7) 0.0380(6) -0.0030(5) 0.0201(6) -0.0186(6)
C11 0.1109(14) 0.0430(7) 0.0521(8) -0.0133(6) 0.0401(9) -0.0148(8)
C12 0.0946(12) 0.0465(7) 0.0686(10) -0.0081(7) 0.0450(9) 0.0089(8)
C13 0.0604(8) 0.0466(7) 0.0573(8) 0.0001(6) 0.0288(7) 0.0104(6)
C14 0.0417(6) 0.0358(5) 0.0366(5) 0.0033(4) 0.0178(5) 0.0019(4)
C15 0.0446(6) 0.0366(5) 0.0317(5) 0.0022(4) 0.0155(4) -0.0073(4)

loop_
_atom_type_symbol
_atom_type_description
_atom_type_scat_dispersion_real
_atom_type_scat_dispersion_imag
_atom_type_scat_source
C C 0.0033 0.0016 'International Tables Vol C Tables 4.2.6.8 and 6.1.1.4'
H H 0.0000 0.0000 'International Tables Vol C Tables 4.2.6.8 and 6.1.1.4'
B B 0.0013 0.0007 'International Tables Vol C Tables 4.2.6.8 and 6.1.1.4'
N N 0.0061 0.0033 'International Tables Vol C Tables 4.2.6.8 and 6.1.1.4'
F F 0.0171 0.0103 'International Tables Vol C Tables 4.2.6.8 and 6.1.1.4'

loop_
_geom_angle_atom_site_label_1
_geom_angle_atom_site_label_2
_geom_angle_atom_site_label_3
_geom_angle
F1 B1 F2 108.42(10)
F1 B1 C14 113.55(10)
F2 B1 C14 112.58(10)
F1 B1 N1 106.53(9)
F2 B1 N1 104.87(9)
C14 B1 N1 110.37(9)
C1 N1 C5 120.72(10)
C1 N1 B1 114.93(10)
C5 N1 B1 124.16(9)
N1 C1 C2 122.07(13)
N1 C1 H1 119.0
C2 C1 H1 119.0
C1 C2 C3 118.46(13)
C1 C2 H2 120.8
C3 C2 H2 120.8
C4 C3 C2 119.63(12)
C4 C3 H3 120.2
C2 C3 H3 120.2
C3 C4 C5 121.15(13)
C3 C4 H4 119.4
C5 C4 H4 119.4
N1 C5 C4 117.93(11)
N1 C5 C6 119.58(10)
C4 C5 C6 122.49(11)
C7 C6 C15 118.79(12)
C7 C6 C5 119.57(12)
C15 C6 C5 121.61(10)
C6 C7 C8 121.02(16)
C6 C7 H7 119.5
C8 C7 H7 119.5
C9 C8 C7 121.11(14)
C9 C8 H8 119.4
C7 C8 H8 119.4
C8 C9 C10 120.65(14)
C8 C9 H9 119.7
C10 C9 H9 119.7
C11 C10 C9 121.82(14)
C11 C10 C15 118.92(14)
C9 C10 C15 119.26(14)
C12 C11 C10 121.35(13)
C12 C11 H11 119.3
C10 C11 H11 119.3
C11 C12 C13 119.40(14)
C11 C12 H12 120.3
C13 C12 H12 120.3
C14 C13 C12 122.23(15)
C14 C13 H13 118.9
C12 C13 H13 118.9
C13 C14 C15 118.88(12)
C13 C14 B1 119.48(11)
C15 C14 B1 121.60(10)
C14 C15 C6 121.62(10)
C14 C15 C10 119.23(12)
C6 C15 C10 119.15(12)

loop_
_geom_bond_atom_site_label_1
_geom_bond_atom_site_label_2
_geom_bond_distance
B1 F1 1.3977(15)
B1 F2 1.4043(16)
B1 C14 1.5761(18)
B1 N1 1.6039(16)
N1 C1 1.3511(15)
N1 C5 1.3569(14)
C1 C2 1.3710(19)
C1 H1 0.9300
C2 C3 1.372(2)
C2 H2 0.9300
C3 C4 1.371(2)
C3 H3 0.9300
C4 C5 1.3979(17)
C4 H4 0.9300
C5 C6 1.4788(17)
C6 C7 1.3838(17)
C6 C15 1.4301(17)
C7 C8 1.405(2)
C7 H7 0.9300
C8 C9 1.350(3)
C8 H8 0.9300
C9 C10 1.408(2)
C9 H9 0.9300
C10 C11 1.408(2)
C10 C15 1.4307(16)
C11 C12 1.357(3)
C11 H11 0.9300
C12 C13 1.402(2)
C12 H12 0.9300
C13 C14 1.3759(17)
C13 H13 0.9300
C14 C15 1.4152(17)
